data_7207801
loop_
_publ_author_name
'Graus, Sara'
'Uriel, Santiago'
'Serrano, Jos\'e Luis'

_publ_section_title
;
 Supramolecular hydrogen-bonding patterns in 4&#x2032;-substituted
 cyclohexane-5-spirohydantoin
;
_journal_issue 10
_journal_name_full CrystEngComm
_journal_page_first 3759
_journal_paper_doi 10.1039/c2ce06560f
_journal_volume 14
_journal_year 2012
_chemical_formula_sum 'C14 H16 N2 O3'
_chemical_formula_weight 260.29
_chemical_name_systematic
;
?
;
_space_group_IT_number 9
_symmetry_cell_setting monoclinic
_symmetry_space_group_name_Hall 'C -2yc'
_symmetry_space_group_name_H-M 'C 1 c 1'
_atom_sites_solution_hydrogens geom
_atom_sites_solution_primary direct
_atom_sites_solution_secondary difmap
_audit_creation_date
;
'Thu May 21 08:42:02 2009'
;
_audit_creation_method
;
CrysAlis RED, Oxford Diffraction Ltd.,
Version 1.171.32.19 (release 28-02-2008 CrysAlis171 .NET)
(compiled Feb 28 2008,12:10:31)
;
_cell_angle_alpha 90.00
_cell_angle_beta 94.186(6)
_cell_angle_gamma 90.00
_cell_formula_units_Z 4
_cell_length_a 7.0111(4)
_cell_length_b 10.3913(3)
_cell_length_c 17.7538(11)
_cell_measurement_temperature 150(2)
_cell_volume 1289.99(12)
_computing_cell_refinement
;
CrysAlis RED, Oxford Diffraction Ltd.,
Version 1.171.32.19 (release 28-02-2008 CrysAlis171 .NET)
(compiled Feb 28 2008,12:10:31)
;
_computing_data_collection
;
CrysAlis CCD, Oxford Diffraction Ltd.,
Version 1.171.32.19 (release 28-02-2008 CrysAlis171 .NET)
(compiled Feb 28 2008,12:10:31)
;
_computing_data_reduction
;
CrysAlis RED, Oxford Diffraction Ltd.,
Version 1.171.32.19 (release 28-02-2008 CrysAlis171 .NET)
(compiled Feb 28 2008,12:10:31)
;
_computing_molecular_graphics 'SHELXTL Bruker'
_computing_publication_material 'SHELXTL Bruker'
_computing_structure_refinement 'SHELXTL Bruker'
_computing_structure_solution 'SHELXTL Bruker'
_diffrn_ambient_temperature 150(2)
_diffrn_detector_area_resol_mean 16.3990
_diffrn_measured_fraction_theta_full 0.999
_diffrn_measured_fraction_theta_max 0.999
_diffrn_radiation_monochromator graphite
_diffrn_radiation_source 'Enhance (Mo) X-ray Source'
_diffrn_radiation_type 'Mo K\a'
_diffrn_radiation_wavelength 0.71073
_diffrn_reflns_av_R_equivalents 0.0283
_diffrn_reflns_av_sigmaI/netI 0.0382
_diffrn_reflns_limit_h_max 8
_diffrn_reflns_limit_h_min -8
_diffrn_reflns_limit_k_max 12
_diffrn_reflns_limit_k_min -12
_diffrn_reflns_limit_l_max 22
_diffrn_reflns_limit_l_min -22
_diffrn_reflns_number 6677
_diffrn_reflns_theta_full 26.37
_diffrn_reflns_theta_max 26.37
_diffrn_reflns_theta_min 3.51
_exptl_absorpt_coefficient_mu 0.095
_exptl_absorpt_correction_T_max 1.0195
_exptl_absorpt_correction_T_min 0.9743
_exptl_absorpt_correction_type multi-scan
_exptl_absorpt_process_details
;
CrysAlis RED, Oxford Diffraction Ltd.,
Version 1.171.32.19 (release 28-02-2008 CrysAlis171 .NET)
(compiled Feb 28 2008,12:10:31)
Empirical absorption correction using spherical harmonics,
implemented in SCALE3 ABSPACK scaling algorithm.
;
_exptl_crystal_colour colorless
_exptl_crystal_density_diffrn 1.340
_exptl_crystal_density_method 'not measured'
_exptl_crystal_description block
_exptl_crystal_F_000 552
_exptl_crystal_size_max 0.22
_exptl_crystal_size_mid 0.14
_exptl_crystal_size_min 0.10
_refine_diff_density_max 0.130
_refine_diff_density_min -0.168
_refine_diff_density_rms 0.029
_refine_ls_abs_structure_details 'Flack H D (1983), Acta Cryst. A39, 876-881'
_refine_ls_abs_structure_Flack 1.2(9)
_refine_ls_extinction_method none
_refine_ls_goodness_of_fit_ref 0.927
_refine_ls_hydrogen_treatment mixed
_refine_ls_matrix_type full
_refine_ls_number_parameters 236
_refine_ls_number_reflns 2475
_refine_ls_number_restraints 2
_refine_ls_restrained_S_all 0.927
_refine_ls_R_factor_all 0.0364
_refine_ls_R_factor_gt 0.0283
_refine_ls_shift/su_max 0.002
_refine_ls_shift/su_mean 0.001
_refine_ls_structure_factor_coef Fsqd
_refine_ls_weighting_details 'calc w=1/[\s^2^(Fo^2^)+(0.0292P)^2^+0.0000P] where P=(Fo^2^+2Fc^2^)/3'
_refine_ls_weighting_scheme calc
_refine_ls_wR_factor_gt 0.0521
_refine_ls_wR_factor_ref 0.0537
_reflns_number_gt 2106
_reflns_number_total 2475
_reflns_threshold_expression >2sigma(I)
_cod_data_source_file c2ce06560f.txt
_cod_data_source_block est10
_cod_depositor_comments
;
The following automatic conversions were performed:

'_symmetry_cell_setting' value 'Monoclinic' changed to 'monoclinic'
according to /home/saulius/struct/CIF-dictionaries/cif_core.dic
dictionary named 'cif_core.dic' version 2.4.1 from 2010-06-29.

Automatic conversion script
Id: cif_fix_values 1715 2011-07-08 13:25:40Z adriana 
;
_cod_original_cell_volume 1289.99(11)
_cod_original_sg_symbol_H-M Cc
_cod_database_code 7207801

loop_
_symmetry_equiv_pos_as_xyz
'x, y, z'
'x, -y, z+1/2'
'x+1/2, y+1/2, z'
'x+1/2, -y+1/2, z+1/2'

loop_
_atom_site_label
_atom_site_type_symbol
_atom_site_fract_x
_atom_site_fract_y
_atom_site_fract_z
_atom_site_U_iso_or_equiv
_atom_site_adp_type
_atom_site_occupancy
_atom_site_symmetry_multiplicity
_atom_site_calc_flag
O1 O 1.55783(16) 0.37632(10) 0.79487(7) 0.0335(3) Uani 1 1 d
N1 N 1.3712(2) 0.28934(13) 0.69481(7) 0.0269(3) Uani 1 1 d
HN1 H 1.289(2) 0.3505(15) 0.6879(9) 0.021(4) Uiso 1 1 d
C1 C 1.5138(2) 0.29182(15) 0.74904(9) 0.0251(4) Uani 1 1 d
O2 O 1.59341(17) -0.00622(10) 0.67203(7) 0.0370(3) Uani 1 1 d
N2 N 1.6129(2) 0.17639(13) 0.74494(8) 0.0280(4) Uani 1 1 d
HN2 H 1.712(3) 0.1602(16) 0.7731(10) 0.033(5) Uiso 1 1 d
C2 C 1.5377(2) 0.09965(15) 0.68919(9) 0.0261(4) Uani 1 1 d
O3 O 0.46487(15) 0.38299(12) 0.32543(6) 0.0294(3) Uani 1 1 d
HO3 H 0.489(3) 0.461(2) 0.3169(11) 0.050(6) Uiso 1 1 d
C3 C 1.3717(2) 0.17344(13) 0.64869(8) 0.0226(4) Uani 1 1 d
C4 C 1.4237(2) 0.20237(17) 0.56800(10) 0.0278(4) Uani 1 1 d
H4B H 1.452(2) 0.1211(17) 0.5472(9) 0.025(4) Uiso 1 1 d
H4A H 1.541(3) 0.2577(17) 0.5716(10) 0.034(5) Uiso 1 1 d
C5 C 1.2596(2) 0.26723(17) 0.52196(10) 0.0273(4) Uani 1 1 d
H5B H 1.239(2) 0.3556(18) 0.5465(9) 0.033(4) Uiso 1 1 d
H5A H 1.303(2) 0.2842(15) 0.4722(10) 0.029(4) Uiso 1 1 d
C6 C 1.0792(2) 0.18564(15) 0.51955(9) 0.0230(4) Uani 1 1 d
H6A H 1.113(2) 0.1030(15) 0.4992(8) 0.016(4) Uiso 1 1 d
C7 C 1.0223(2) 0.16308(16) 0.60028(9) 0.0252(4) Uani 1 1 d
H7B H 0.907(3) 0.1141(16) 0.6001(8) 0.028(5) Uiso 1 1 d
H7A H 0.986(2) 0.2474(17) 0.6234(8) 0.026(4) Uiso 1 1 d
C8 C 1.1857(2) 0.09737(17) 0.64783(10) 0.0266(4) Uani 1 1 d
H8B H 1.215(2) 0.0118(17) 0.6270(9) 0.028(4) Uiso 1 1 d
H8A H 1.149(3) 0.0895(17) 0.6999(11) 0.040(5) Uiso 1 1 d
C9 C 0.9161(2) 0.23970(15) 0.46769(8) 0.0216(3) Uani 1 1 d
C10 C 0.9008(2) 0.36988(15) 0.45157(9) 0.0284(4) Uani 1 1 d
H10 H 0.990(2) 0.4265(16) 0.4744(9) 0.026(4) Uiso 1 1 d
C11 C 0.7533(2) 0.41896(16) 0.40411(9) 0.0265(4) Uani 1 1 d
H11 H 0.743(2) 0.5098(16) 0.3909(8) 0.019(4) Uiso 1 1 d
C12 C 0.6155(2) 0.33692(14) 0.37185(8) 0.0222(3) Uani 1 1 d
C13 C 0.6279(2) 0.20617(14) 0.38561(9) 0.0270(4) Uani 1 1 d
H13 H 0.526(2) 0.1495(16) 0.3597(9) 0.027(4) Uiso 1 1 d
C14 C 0.7778(2) 0.15897(16) 0.43313(9) 0.0253(4) Uani 1 1 d
H14 H 0.788(2) 0.0641(18) 0.4427(9) 0.028(4) Uiso 1 1 d

loop_
_atom_site_aniso_label
_atom_site_aniso_U_11
_atom_site_aniso_U_22
_atom_site_aniso_U_33
_atom_site_aniso_U_23
_atom_site_aniso_U_13
_atom_site_aniso_U_12
O1 0.0360(7) 0.0280(6) 0.0352(7) -0.0099(6) -0.0071(5) 0.0032(5)
N1 0.0262(8) 0.0227(7) 0.0304(8) -0.0051(6) -0.0085(6) 0.0110(6)
C1 0.0225(9) 0.0243(8) 0.0280(9) -0.0003(7) -0.0021(7) 0.0026(7)
O2 0.0361(7) 0.0263(7) 0.0466(8) -0.0081(5) -0.0105(6) 0.0138(5)
N2 0.0220(8) 0.0291(8) 0.0310(9) -0.0026(6) -0.0114(7) 0.0084(6)
C2 0.0236(10) 0.0261(9) 0.0279(10) 0.0004(7) -0.0035(7) 0.0055(7)
O3 0.0234(7) 0.0300(7) 0.0329(6) 0.0075(5) -0.0120(5) -0.0058(5)
C3 0.0219(9) 0.0207(7) 0.0243(10) -0.0012(6) -0.0048(7) 0.0064(7)
C4 0.0199(9) 0.0327(10) 0.0306(10) -0.0010(8) 0.0002(7) 0.0031(8)
C5 0.0223(9) 0.0389(10) 0.0205(10) 0.0049(8) -0.0007(7) -0.0001(8)
C6 0.0210(9) 0.0220(8) 0.0255(9) -0.0026(7) -0.0013(7) 0.0046(7)
C7 0.0194(9) 0.0275(9) 0.0282(9) 0.0040(7) -0.0014(7) -0.0006(7)
C8 0.0257(9) 0.0257(9) 0.0277(10) 0.0036(7) -0.0035(7) 0.0016(7)
C9 0.0217(9) 0.0246(8) 0.0181(8) -0.0025(7) 0.0002(6) 0.0026(7)
C10 0.0257(10) 0.0252(9) 0.0325(10) -0.0042(7) -0.0108(8) -0.0012(8)
C11 0.0285(10) 0.0223(8) 0.0278(9) -0.0016(7) -0.0048(7) 0.0014(7)
C12 0.0183(8) 0.0303(8) 0.0177(8) 0.0015(7) -0.0008(6) -0.0005(7)
C13 0.0236(9) 0.0279(8) 0.0286(9) -0.0004(8) -0.0042(7) -0.0065(8)
C14 0.0250(9) 0.0222(8) 0.0288(9) 0.0017(7) 0.0022(7) -0.0009(7)

loop_
_atom_type_symbol
_atom_type_description
_atom_type_scat_dispersion_real
_atom_type_scat_dispersion_imag
_atom_type_scat_source
C C 0.0033 0.0016 'International Tables Vol C Tables 4.2.6.8 and 6.1.1.4'
H H 0.0000 0.0000 'International Tables Vol C Tables 4.2.6.8 and 6.1.1.4'
N N 0.0061 0.0033 'International Tables Vol C Tables 4.2.6.8 and 6.1.1.4'
O O 0.0106 0.0060 'International Tables Vol C Tables 4.2.6.8 and 6.1.1.4'

loop_
_geom_angle_atom_site_label_1
_geom_angle_atom_site_label_2
_geom_angle_atom_site_label_3
_geom_angle
C1 N1 C3 112.85(13)
O1 C1 N1 129.28(15)
O1 C1 N2 123.51(15)
N1 C1 N2 107.21(13)
C2 N2 C1 112.26(13)
O2 C2 N2 127.23(14)
O2 C2 C3 125.76(14)
N2 C2 C3 106.97(12)
N1 C3 C8 113.40(14)
N1 C3 C2 100.57(11)
C8 C3 C2 111.47(12)
N1 C3 C4 111.94(13)
C8 C3 C4 110.72(13)
C2 C3 C4 108.24(12)
C5 C4 C3 111.56(13)
C4 C5 C6 111.30(14)
C5 C6 C9 113.45(13)
C5 C6 C7 109.37(13)
C9 C6 C7 112.73(13)
C8 C7 C6 110.34(14)
C3 C8 C7 112.28(13)
C10 C9 C14 117.19(14)
C10 C9 C6 121.93(14)
C14 C9 C6 120.87(14)
C11 C10 C9 121.96(15)
C12 C11 C10 119.63(15)
O3 C12 C11 121.08(14)
O3 C12 C13 118.91(13)
C11 C12 C13 120.01(14)
C12 C13 C14 119.35(14)
C13 C14 C9 121.84(15)

loop_
_geom_bond_atom_site_label_1
_geom_bond_atom_site_label_2
_geom_bond_distance
O1 C1 1.2213(18)
N1 C1 1.337(2)
N1 C3 1.4566(19)
C1 N2 1.391(2)
O2 C2 1.2135(17)
N2 C2 1.348(2)
C2 C3 1.529(2)
O3 C12 1.3770(18)
C3 C8 1.524(2)
C3 C4 1.533(2)
C4 C5 1.519(2)
C5 C6 1.521(2)
C6 C9 1.522(2)
C6 C7 1.534(2)
C7 C8 1.533(2)
C9 C10 1.385(2)
C9 C14 1.390(2)
C10 C11 1.383(2)
C11 C12 1.381(2)
C12 C13 1.382(2)
C13 C14 1.388(2)
